data_4519405
loop_
_publ_author_name
'Abe, Ryota'
'Tsuchido, Yoshitaka'
'Ide, Tomohito'
'Koizumi, Take-Aki'
'Osakada, Kohtaro'

_publ_section_title
;
 Digold(I) Thianthrenyl Complexes. Effect of Diphosphine Ligands on
 Molecular Structures in the Solid State and in Solution.
;
_journal_issue 11
_journal_name_full 'ACS omega'
_journal_page_first 9594
_journal_page_last 9601
_journal_paper_doi 10.1021/acsomega.1c06938
_journal_volume 7
_journal_year 2022
_chemical_formula_moiety '2(C51 H40 Au2 P2 S4), 3(C3 H6 O)'
_chemical_formula_sum 'C111 H98 Au4 O3 P4 S8'
_chemical_formula_weight 2648.11
_space_group_crystal_system orthorhombic
_space_group_IT_number 60
_space_group_name_Hall '-P 2n 2ab'
_space_group_name_H-M_alt 'P b c n'
_atom_sites_solution_hydrogens geom
_atom_sites_solution_primary dual
_audit_creation_date 2021-10-20
_audit_creation_method
;
Olex2 1.5
(compiled 2021.10.07 svn.r9718050b for OlexSys, GUI svn.r6410)
;
_cell_angle_alpha 90
_cell_angle_beta 90
_cell_angle_gamma 90
_cell_formula_units_Z 4
_cell_length_a 18.4800(4)
_cell_length_b 16.1182(3)
_cell_length_c 33.0678(6)
_cell_measurement_reflns_used 17770
_cell_measurement_temperature 293(2)
_cell_measurement_theta_max 75.6800
_cell_measurement_theta_min 3.6120
_cell_volume 9849.7(3)
_computing_cell_refinement 'CrysAlisPro 1.171.40.54a (Rigaku OD, 2019)'
_computing_data_collection 'CrysAlisPro 1.171.40.54a (Rigaku OD, 2019)'
_computing_data_reduction 'CrysAlisPro 1.171.40.54a (Rigaku OD, 2019)'
_computing_molecular_graphics 'Olex2 1.5 (Dolomanov et al., 2009)'
_computing_publication_material 'Olex2 1.5 (Dolomanov et al., 2009)'
_computing_structure_refinement 'SHELXL 2018/3 (Sheldrick, 2015)'
_computing_structure_solution 'SHELXT  (Sheldrick, 2015)'
_diffrn_ambient_temperature 293(2)
_diffrn_detector 'CCD plate'
_diffrn_detector_area_resol_mean 10.0000
_diffrn_detector_type HyPix
_diffrn_measured_fraction_theta_full 0.998
_diffrn_measured_fraction_theta_max 0.948
_diffrn_measurement_details
;
List of Runs (angles in degrees, time in seconds):

  # Type    Start    End  Width  t~exp~   \w     \q     \k     \f   Frames
--------------------------------------------------------------------------
  1  \w    -24.00  57.00   0.50    0.33    --   46.45 -55.00 119.00  162
  2  \w     39.00  65.00   0.50    1.34    --  104.61 -55.00 119.00   52
  3  \w     33.00  73.00   0.50    1.34    --  104.61 -61.00  90.00   80
  4  \w    -23.00  11.00   0.50    0.33    --   46.45 -19.00  60.00   68
  5  \w    -21.00  18.00   0.50    0.33    --  -46.45  19.00   0.00   78
  6  \w    -58.00 -33.00   0.50    1.34    -- -102.00  61.00  30.00   50
  7  \w    -71.00 -37.00   0.50    1.34    -- -102.00  65.00  75.00   68
  8  \w    -69.00 -30.00   0.50    1.34    -- -102.00  61.00  60.00   78
  9  \w    -91.00 -48.00   0.50    1.34    -- -102.00  77.00 150.00   86
 10  \w    -95.00 -33.00   0.50    1.34    -- -102.00  77.00 120.00  124
 11  \w   -175.00-113.00   0.50    1.34    -- -102.00 -65.00 -60.00  124
 12  \w   -107.00 -65.00   0.50    0.33    --  -46.45-139.00-110.00   84
 13  \w   -152.00 -72.00   0.50    1.34    -- -102.00-130.00  63.00  160
;
_diffrn_measurement_device 'four-circle diffractometer'
_diffrn_measurement_device_type 'XtaLAB Synergy R, DW system, HyPix'
_diffrn_measurement_method '\w scans'
_diffrn_orient_matrix_type 'CrysAlisPro convention (1999,Acta A55,543-557)'
_diffrn_orient_matrix_UB_11 -0.0621699000
_diffrn_orient_matrix_UB_12 -0.0616684000
_diffrn_orient_matrix_UB_13 0.0074917000
_diffrn_orient_matrix_UB_21 -0.0082644000
_diffrn_orient_matrix_UB_22 -0.0126303000
_diffrn_orient_matrix_UB_23 -0.0459317000
_diffrn_orient_matrix_UB_31 0.0550909000
_diffrn_orient_matrix_UB_32 -0.0718052000
_diffrn_orient_matrix_UB_33 0.0016421000
_diffrn_radiation_monochromator mirror
_diffrn_radiation_probe x-ray
_diffrn_radiation_type 'Cu K\a'
_diffrn_radiation_wavelength 1.54184
_diffrn_reflns_av_R_equivalents 0.0339
_diffrn_reflns_av_unetI/netI 0.0281
_diffrn_reflns_Laue_measured_fraction_full 0.998
_diffrn_reflns_Laue_measured_fraction_max 0.948
_diffrn_reflns_limit_h_max 23
_diffrn_reflns_limit_h_min -14
_diffrn_reflns_limit_k_max 19
_diffrn_reflns_limit_k_min -19
_diffrn_reflns_limit_l_max 26
_diffrn_reflns_limit_l_min -41
_diffrn_reflns_number 38754
_diffrn_reflns_point_group_measured_fraction_full 0.998
_diffrn_reflns_point_group_measured_fraction_max 0.948
_diffrn_reflns_theta_full 67.684
_diffrn_reflns_theta_max 75.995
_diffrn_reflns_theta_min 3.587
_diffrn_source 'Rotating-anode X-ray tube'
_diffrn_source_type 'Rigaku (Cu) X-ray Source'
_exptl_absorpt_coefficient_mu 13.557
_exptl_absorpt_correction_T_max 1.00000
_exptl_absorpt_correction_T_min 0.64424
_exptl_absorpt_correction_type multi-scan
_exptl_absorpt_process_details
;
CrysAlisPro 1.171.40.54a (Rigaku Oxford Diffraction, 2019)
Empirical absorption correction using spherical harmonics,
 implemented in SCALE3 ABSPACK scaling algorithm.
;
_exptl_crystal_colour colourless
_exptl_crystal_colour_primary colourless
_exptl_crystal_density_diffrn 1.786
_exptl_crystal_description block
_exptl_crystal_F_000 5168
_refine_diff_density_max 2.237
_refine_diff_density_min -1.071
_refine_diff_density_rms 0.125
_refine_ls_extinction_method none
_refine_ls_goodness_of_fit_ref 1.060
_refine_ls_hydrogen_treatment constr
_refine_ls_matrix_type full
_refine_ls_number_parameters 590
_refine_ls_number_reflns 9762
_refine_ls_number_restraints 0
_refine_ls_restrained_S_all 1.060
_refine_ls_R_factor_all 0.0354
_refine_ls_R_factor_gt 0.0302
_refine_ls_shift/su_max 0.005
_refine_ls_shift/su_mean 0.000
_refine_ls_structure_factor_coef Fsqd
_refine_ls_weighting_details 'w=1/[\s^2^(Fo^2^)+(0.0415P)^2^+22.0761P] where P=(Fo^2^+2Fc^2^)/3'
_refine_ls_weighting_scheme calc
_refine_ls_wR_factor_gt 0.0755
_refine_ls_wR_factor_ref 0.0779
_reflns_Friedel_coverage 0.000
_reflns_number_gt 8672
_reflns_number_total 9762
_reflns_threshold_expression 'I > 2\s(I)'
_cod_data_source_file ao1c06938_si_004.cif
_cod_data_source_block 190710_abe_2
_cod_database_code 4519405
_shelx_shelxl_version_number 2018/3
_chemical_oxdiff_formula AuSPC50H50
_shelx_space_group_comment
;
The symmetry employed for this shelxl refinement is uniquely defined
by the following loop, which should always be used as a source of
symmetry information in preference to the above space-group names.
They are only intended as comments.
;
_olex2_refinement_description
;
1. Fixed Uiso
 At 1.2 times of:
  All C(H) groups, All C(H,H) groups
 At 1.5 times of:
  All C(H,H,H) groups
2.a Secondary CH2 refined with riding coordinates:
 C51(H51A,H51B), C50(H50A,H50B), C49(H49A,H49B)
2.b Aromatic/amide H refined with riding coordinates:
 C48(H48), C2(H2), C3(H3), C44(H44), C47(H47), C14(H14), C38(H38), C46(H46),
 C8(H8), C15(H15), C4(H4), C41(H41), C45(H45), C32(H32), C42(H42), C39(H39),
 C16(H16), C40(H40), C9(H9), C11(H11), C36(H36), C10(H10), C26(H26), C20(H20),
 C30(H30), C35(H35), C22(H22), C28(H28), C33(H33), C23(H23), C27(H27), C34(H34),
  C29(H29), C21(H21)
2.c Idealised Me refined as rotating group:
 C54(H54A,H54B,H54C), C53(H53A,H53B,H53C), C56(H56A,H56B,H56C)
;
_olex2_submission_special_instructions 'No special instructions were received'
_oxdiff_exptl_absorpt_empirical_details
;
Empirical correction (ABSPACK) includes:
- Absorption correction using spherical harmonics
- Frame scaling
;
_oxdiff_exptl_absorpt_empirical_full_max 1.765
_oxdiff_exptl_absorpt_empirical_full_min 0.765

loop_
_space_group_symop_operation_xyz
'x, y, z'
'-x+1/2, -y+1/2, z+1/2'
'-x, y, -z+1/2'
'x+1/2, -y+1/2, -z'
'-x, -y, -z'
'x-1/2, y-1/2, -z-1/2'
'x, -y, z-1/2'
'-x-1/2, y-1/2, z'

loop_
_atom_site_label
_atom_site_type_symbol
_atom_site_fract_x
_atom_site_fract_y
_atom_site_fract_z
_atom_site_U_iso_or_equiv
_atom_site_adp_type
_atom_site_occupancy
_atom_site_site_symmetry_order
_atom_site_calc_flag
_atom_site_refinement_flags_posn
_atom_site_refinement_flags_adp
_atom_site_refinement_flags_occupancy
_atom_site_disorder_assembly
_atom_site_disorder_group
Au1 Au 0.38748(2) 0.43196(2) 0.59232(2) 0.01908(6) Uani 1 1 d . . . . .
Au2 Au 0.24541(2) 0.50592(2) 0.56015(2) 0.01961(6) Uani 1 1 d . . . . .
S2 S 0.19061(5) 0.52402(7) 0.46570(3) 0.0240(2) Uani 1 1 d . . . . .
S1 S 0.27255(6) 0.63240(7) 0.39727(3) 0.0255(2) Uani 1 1 d . . . . .
P1 P 0.18904(6) 0.43551(6) 0.61183(3) 0.0197(2) Uani 1 1 d . . . . .
S4 S 0.54298(6) 0.43655(6) 0.64565(3) 0.0232(2) Uani 1 1 d . . . . .
P2 P 0.35587(5) 0.32469(6) 0.55008(3) 0.01911(19) Uani 1 1 d . . . . .
S3 S 0.58550(6) 0.58313(7) 0.70691(3) 0.0262(2) Uani 1 1 d . . . . .
O1 O 0.2827(2) 0.7796(2) 0.73341(12) 0.0410(8) Uani 1 1 d . . . . .
C51 C 0.2613(2) 0.2908(3) 0.55244(12) 0.0214(8) Uani 1 1 d . . . . .
H51A H 0.231339 0.334309 0.540973 0.026 Uiso 1 1 calc R U . . .
H51B H 0.255957 0.242252 0.535383 0.026 Uiso 1 1 calc R U . . .
C1 C 0.2987(2) 0.5731(3) 0.51660(13) 0.0231(8) Uani 1 1 d . . . . .
C13 C 0.4173(2) 0.5241(3) 0.63228(12) 0.0202(8) Uani 1 1 d . . . . .
C48 C 0.3340(2) 0.3034(3) 0.46613(12) 0.0226(8) Uani 1 1 d . . . . .
H48 H 0.301822 0.261054 0.472532 0.027 Uiso 1 1 calc R U . . .
C2 C 0.3620(2) 0.6189(3) 0.52473(13) 0.0226(8) Uani 1 1 d . . . . .
H2 H 0.379857 0.619842 0.551021 0.027 Uiso 1 1 calc R U . . .
C6 C 0.2731(2) 0.5768(3) 0.47671(12) 0.0213(8) Uani 1 1 d . . . . .
C43 C 0.3696(2) 0.3469(2) 0.49687(12) 0.0208(8) Uani 1 1 d . . . . .
C3 C 0.3987(2) 0.6625(3) 0.49496(14) 0.0277(9) Uani 1 1 d . . . . .
H3 H 0.440869 0.691081 0.501406 0.033 Uiso 1 1 calc R U . . .
C5 C 0.3088(2) 0.6222(3) 0.44668(13) 0.0233(8) Uani 1 1 d . . . . .
C44 C 0.4176(2) 0.4107(3) 0.48648(13) 0.0238(8) Uani 1 1 d . . . . .
H44 H 0.441216 0.440207 0.506718 0.029 Uiso 1 1 calc R U . . .
C50 C 0.2316(2) 0.2696(3) 0.59460(12) 0.0224(8) Uani 1 1 d . . . . .
H50A H 0.258578 0.222534 0.604911 0.027 Uiso 1 1 calc R U . . .
H50B H 0.181701 0.252106 0.591555 0.027 Uiso 1 1 calc R U . . .
C47 C 0.3472(2) 0.3238(3) 0.42582(13) 0.0266(9) Uani 1 1 d . . . . .
H47 H 0.323551 0.295003 0.405361 0.032 Uiso 1 1 calc R U . . .
C17 C 0.5013(2) 0.5842(3) 0.68080(13) 0.0235(8) Uani 1 1 d . . . . .
C7 C 0.2065(2) 0.4837(3) 0.41683(13) 0.0237(8) Uani 1 1 d . . . . .
C18 C 0.4822(2) 0.5214(3) 0.65395(12) 0.0212(8) Uani 1 1 d . . . . .
C14 C 0.3725(2) 0.5930(3) 0.63914(13) 0.0243(9) Uani 1 1 d . . . . .
H14 H 0.329512 0.597494 0.624687 0.029 Uiso 1 1 calc R U . . .
C38 C 0.4565(2) 0.2309(3) 0.59312(13) 0.0263(9) Uani 1 1 d . . . . .
H38 H 0.460788 0.277548 0.609487 0.032 Uiso 1 1 calc R U . . .
C12 C 0.2425(2) 0.5303(3) 0.38754(13) 0.0241(9) Uani 1 1 d . . . . .
C49 C 0.2340(2) 0.3391(3) 0.62677(12) 0.0233(8) Uani 1 1 d . . . . .
H49A H 0.284247 0.351279 0.632938 0.028 Uiso 1 1 calc R U . . .
H49B H 0.211575 0.318706 0.651352 0.028 Uiso 1 1 calc R U . . .
C46 C 0.3950(3) 0.3864(3) 0.41601(14) 0.0284(9) Uani 1 1 d . . . . .
H46 H 0.403725 0.399327 0.389036 0.034 Uiso 1 1 calc R U . . .
C37 C 0.4084(2) 0.2312(3) 0.56073(12) 0.0226(8) Uani 1 1 d . . . . .
C25 C 0.0940(2) 0.4060(3) 0.60667(14) 0.0260(9) Uani 1 1 d . . . . .
C8 C 0.1811(2) 0.4042(3) 0.40780(13) 0.0266(9) Uani 1 1 d . . . . .
H8 H 0.158371 0.372594 0.427617 0.032 Uiso 1 1 calc R U . . .
C15 C 0.3901(3) 0.6543(3) 0.66663(14) 0.0274(9) Uani 1 1 d . . . . .
H15 H 0.358674 0.698425 0.670991 0.033 Uiso 1 1 calc R U . . .
C4 C 0.3728(2) 0.6637(3) 0.45568(13) 0.0256(9) Uani 1 1 d . . . . .
H4 H 0.397880 0.691840 0.435539 0.031 Uiso 1 1 calc R U . . .
C41 C 0.4439(3) 0.0905(3) 0.54493(14) 0.0285(9) Uani 1 1 d . . . . .
H41 H 0.439500 0.043409 0.528869 0.034 Uiso 1 1 calc R U . . .
C45 C 0.4302(3) 0.4300(3) 0.44647(14) 0.0312(10) Uani 1 1 d . . . . .
H45 H 0.462255 0.472307 0.439849 0.037 Uiso 1 1 calc R U . . .
C32 C 0.1712(2) 0.5848(3) 0.65107(13) 0.0273(9) Uani 1 1 d . . . . .
H32 H 0.155929 0.603400 0.625855 0.033 Uiso 1 1 calc R U . . .
C19 C 0.5720(2) 0.4147(3) 0.69540(13) 0.0247(9) Uani 1 1 d . . . . .
C42 C 0.4019(2) 0.1601(3) 0.53681(13) 0.0246(9) Uani 1 1 d . . . . .
H42 H 0.369446 0.159360 0.515345 0.030 Uiso 1 1 calc R U . . .
C39 C 0.4980(2) 0.1611(3) 0.60097(14) 0.0287(9) Uani 1 1 d . . . . .
H39 H 0.530161 0.161216 0.622628 0.034 Uiso 1 1 calc R U . . .
C16 C 0.4547(2) 0.6496(3) 0.68764(13) 0.0257(9) Uani 1 1 d . . . . .
H16 H 0.466702 0.690517 0.706323 0.031 Uiso 1 1 calc R U . . .
C40 C 0.4921(3) 0.0913(3) 0.57690(15) 0.0306(10) Uani 1 1 d . . . . .
H40 H 0.520573 0.044949 0.582193 0.037 Uiso 1 1 calc R U . . .
C24 C 0.5895(2) 0.4780(3) 0.72251(13) 0.0241(8) Uani 1 1 d . . . . .
C9 C 0.1900(3) 0.3727(3) 0.36894(14) 0.0300(10) Uani 1 1 d . . . . .
H9 H 0.171714 0.320557 0.362516 0.036 Uiso 1 1 calc R U . . .
C31 C 0.1904(2) 0.5017(3) 0.65643(13) 0.0222(8) Uani 1 1 d . . . . .
C11 C 0.2533(2) 0.4961(3) 0.34872(15) 0.0287(10) Uani 1 1 d . . . . .
H11 H 0.278725 0.525807 0.329238 0.034 Uiso 1 1 calc R U . . .
C36 C 0.2116(3) 0.4738(3) 0.69436(13) 0.0282(9) Uani 1 1 d . . . . .
H36 H 0.224298 0.418445 0.698056 0.034 Uiso 1 1 calc R U . . .
C10 C 0.2261(3) 0.4187(3) 0.33972(14) 0.0303(10) Uani 1 1 d . . . . .
H10 H 0.231926 0.397018 0.313851 0.036 Uiso 1 1 calc R U . . .
C26 C 0.0685(3) 0.3771(3) 0.56937(15) 0.0326(10) Uani 1 1 d . . . . .
H26 H 0.099578 0.374426 0.547298 0.039 Uiso 1 1 calc R U . . .
C20 C 0.5777(2) 0.3326(3) 0.70774(15) 0.0292(9) Uani 1 1 d . . . . .
H20 H 0.565608 0.289911 0.690057 0.035 Uiso 1 1 calc R U . . .
C30 C 0.0466(2) 0.4112(3) 0.63901(15) 0.0308(10) Uani 1 1 d . . . . .
H30 H 0.063086 0.429751 0.663988 0.037 Uiso 1 1 calc R U . . .
C35 C 0.2139(3) 0.5287(3) 0.72682(14) 0.0325(10) Uani 1 1 d . . . . .
H35 H 0.227290 0.509704 0.752299 0.039 Uiso 1 1 calc R U . . .
C22 C 0.6185(3) 0.3773(3) 0.77336(15) 0.0357(11) Uani 1 1 d . . . . .
H22 H 0.634553 0.364338 0.799272 0.043 Uiso 1 1 calc R U . . .
C28 C -0.0511(3) 0.3595(3) 0.59768(17) 0.0385(12) Uani 1 1 d . . . . .
H28 H -0.099433 0.344627 0.594636 0.046 Uiso 1 1 calc R U . . .
O2 O 0.500000 0.9799(4) 0.750000 0.087(3) Uani 1 2 d S T P . .
C33 C 0.1749(3) 0.6395(3) 0.68347(14) 0.0308(10) Uani 1 1 d . . . . .
H33 H 0.163152 0.695106 0.679821 0.037 Uiso 1 1 calc R U . . .
C23 C 0.6118(2) 0.4590(3) 0.76185(14) 0.0287(10) Uani 1 1 d . . . . .
H23 H 0.622093 0.501347 0.780102 0.034 Uiso 1 1 calc R U . . .
C27 C -0.0030(3) 0.3524(3) 0.56523(16) 0.0380(11) Uani 1 1 d . . . . .
H27 H -0.019048 0.330929 0.540703 0.046 Uiso 1 1 calc R U . . .
C34 C 0.1963(3) 0.6111(3) 0.72140(14) 0.0314(10) Uani 1 1 d . . . . .
H34 H 0.198824 0.647729 0.743083 0.038 Uiso 1 1 calc R U . . .
C29 C -0.0259(3) 0.3888(3) 0.63432(17) 0.0385(11) Uani 1 1 d . . . . .
H29 H -0.057570 0.393614 0.656066 0.046 Uiso 1 1 calc R U . . .
C52 C 0.3223(3) 0.7954(3) 0.76166(15) 0.0321(10) Uani 1 1 d . . . . .
C21 C 0.6016(3) 0.3144(3) 0.74665(17) 0.0369(11) Uani 1 1 d . . . . .
H21 H 0.606285 0.259371 0.754723 0.044 Uiso 1 1 calc R U . . .
C54 C 0.2977(3) 0.7874(4) 0.80461(17) 0.0430(12) Uani 1 1 d . . . . .
H54A H 0.246068 0.780829 0.805266 0.065 Uiso 1 1 calc R U . . .
H54B H 0.310967 0.836386 0.819363 0.065 Uiso 1 1 calc R U . . .
H54C H 0.320220 0.739856 0.816728 0.065 Uiso 1 1 calc R U . . .
C53 C 0.3981(3) 0.8254(3) 0.75509(18) 0.0406(12) Uani 1 1 d . . . . .
H53A H 0.409546 0.822600 0.726803 0.061 Uiso 1 1 calc R U . . .
H53B H 0.431053 0.790973 0.769993 0.061 Uiso 1 1 calc R U . . .
H53C H 0.402212 0.881676 0.764240 0.061 Uiso 1 1 calc R U . . .
C55 C 0.500000 1.0541(5) 0.750000 0.050(2) Uani 1 2 d S T P . .
C56 C 0.4797(4) 1.1004(4) 0.7867(2) 0.0565(16) Uani 1 1 d . . . . .
H56A H 0.436196 1.131203 0.781714 0.085 Uiso 1 1 calc R U . . .
H56B H 0.518006 1.137892 0.793821 0.085 Uiso 1 1 calc R U . . .
H56C H 0.471770 1.062132 0.808524 0.085 Uiso 1 1 calc R U . . .

loop_
_atom_site_aniso_label
_atom_site_aniso_U_11
_atom_site_aniso_U_22
_atom_site_aniso_U_33
_atom_site_aniso_U_23
_atom_site_aniso_U_13
_atom_site_aniso_U_12
Au1 0.02161(9) 0.02097(9) 0.01465(9) -0.00094(6) -0.00205(6) -0.00144(6)
Au2 0.02365(9) 0.02183(9) 0.01334(9) 0.00090(6) -0.00040(6) 0.00039(6)
S2 0.0212(5) 0.0342(5) 0.0168(5) -0.0017(4) 0.0023(4) -0.0004(4)
S1 0.0309(5) 0.0289(5) 0.0167(5) 0.0041(4) 0.0004(4) 0.0028(4)
P1 0.0227(5) 0.0226(5) 0.0139(5) 0.0005(4) -0.0007(4) -0.0014(4)
S4 0.0258(5) 0.0256(5) 0.0183(5) -0.0031(4) -0.0022(4) 0.0026(4)
P2 0.0222(5) 0.0205(5) 0.0146(4) -0.0013(4) -0.0016(4) -0.0017(4)
S3 0.0257(5) 0.0289(5) 0.0241(5) -0.0043(4) -0.0048(4) -0.0031(4)
O1 0.046(2) 0.0357(19) 0.041(2) -0.0020(16) -0.0040(17) -0.0028(16)
C51 0.025(2) 0.025(2) 0.0142(18) -0.0034(16) 0.0011(15) -0.0025(16)
C1 0.025(2) 0.024(2) 0.020(2) -0.0021(16) 0.0013(16) 0.0091(16)
C13 0.0223(19) 0.024(2) 0.0146(18) 0.0000(15) -0.0021(15) -0.0053(16)
C48 0.025(2) 0.024(2) 0.019(2) 0.0007(16) -0.0016(16) -0.0030(16)
C2 0.024(2) 0.024(2) 0.020(2) 0.0007(16) -0.0012(16) -0.0034(16)
C6 0.0219(19) 0.025(2) 0.0169(19) 0.0000(15) 0.0022(15) 0.0037(16)
C43 0.0237(19) 0.0190(19) 0.0196(19) -0.0007(15) -0.0017(16) 0.0001(16)
C3 0.023(2) 0.029(2) 0.031(2) -0.0010(18) -0.0016(17) -0.0001(17)
C5 0.027(2) 0.025(2) 0.0180(19) -0.0002(16) -0.0003(16) 0.0025(17)
C44 0.025(2) 0.025(2) 0.021(2) -0.0013(16) -0.0030(16) -0.0012(17)
C50 0.026(2) 0.023(2) 0.0177(19) 0.0023(16) 0.0018(16) -0.0018(17)
C47 0.030(2) 0.029(2) 0.021(2) -0.0007(17) -0.0043(17) 0.0008(18)
C17 0.024(2) 0.027(2) 0.0195(19) 0.0017(16) -0.0010(16) -0.0052(17)
C7 0.020(2) 0.034(2) 0.0177(19) -0.0006(17) -0.0017(16) 0.0018(17)
C18 0.024(2) 0.025(2) 0.0155(18) 0.0019(15) -0.0010(15) -0.0005(16)
C14 0.027(2) 0.027(2) 0.019(2) -0.0001(16) -0.0054(16) 0.0015(17)
C38 0.027(2) 0.031(2) 0.021(2) 0.0023(17) 0.0001(17) -0.0037(18)
C12 0.023(2) 0.030(2) 0.020(2) -0.0024(17) -0.0020(16) 0.0045(17)
C49 0.025(2) 0.028(2) 0.0164(19) -0.0029(16) -0.0008(16) -0.0006(17)
C46 0.037(2) 0.031(2) 0.018(2) 0.0027(17) 0.0014(17) 0.0016(19)
C37 0.024(2) 0.026(2) 0.018(2) 0.0032(16) 0.0025(15) -0.0005(17)
C25 0.032(2) 0.021(2) 0.024(2) 0.0000(17) -0.0039(18) -0.0004(18)
C8 0.024(2) 0.034(2) 0.022(2) 0.0001(17) -0.0022(16) 0.0007(18)
C15 0.035(2) 0.024(2) 0.023(2) 0.0001(17) -0.0013(18) 0.0070(18)
C4 0.027(2) 0.026(2) 0.023(2) 0.0024(17) 0.0051(17) 0.0005(17)
C41 0.032(2) 0.027(2) 0.027(2) -0.0002(18) 0.0000(18) 0.0005(19)
C45 0.036(2) 0.034(2) 0.024(2) 0.0016(18) 0.0057(19) -0.005(2)
C32 0.032(2) 0.032(2) 0.019(2) 0.0001(17) 0.0007(17) 0.0004(18)
C19 0.0204(19) 0.032(2) 0.022(2) 0.0019(17) -0.0015(16) 0.0004(17)
C42 0.028(2) 0.023(2) 0.023(2) -0.0002(16) -0.0016(17) 0.0000(17)
C39 0.026(2) 0.029(2) 0.031(2) 0.0058(18) -0.0073(18) -0.0008(18)
C16 0.032(2) 0.025(2) 0.020(2) -0.0044(16) -0.0014(17) -0.0035(18)
C40 0.029(2) 0.028(2) 0.035(3) 0.0053(19) -0.0011(19) 0.0018(18)
C24 0.0191(19) 0.030(2) 0.024(2) -0.0021(17) 0.0008(16) 0.0003(17)
C9 0.030(2) 0.031(2) 0.029(2) -0.0022(18) -0.0049(18) 0.0045(19)
C31 0.0188(19) 0.026(2) 0.022(2) -0.0005(16) 0.0005(15) 0.0003(16)
C11 0.029(2) 0.036(3) 0.021(2) 0.0007(17) 0.0032(17) 0.0038(19)
C36 0.035(2) 0.030(2) 0.020(2) -0.0022(17) -0.0021(18) 0.0038(19)
C10 0.032(2) 0.041(3) 0.018(2) -0.0042(18) -0.0014(18) 0.003(2)
C26 0.033(2) 0.038(3) 0.027(2) -0.0056(19) -0.0052(19) 0.004(2)
C20 0.025(2) 0.030(2) 0.033(2) -0.0045(19) -0.0068(18) 0.0013(18)
C30 0.028(2) 0.039(2) 0.026(2) 0.0043(19) -0.0010(18) -0.0060(19)
C35 0.037(3) 0.041(3) 0.019(2) -0.0010(19) -0.0049(19) 0.001(2)
C22 0.032(2) 0.050(3) 0.025(2) 0.001(2) -0.0073(19) 0.006(2)
C28 0.026(2) 0.039(3) 0.050(3) 0.005(2) -0.006(2) -0.009(2)
O2 0.085(5) 0.043(4) 0.132(8) 0.000 0.047(5) 0.000
C33 0.041(3) 0.026(2) 0.025(2) -0.0008(18) 0.0071(19) 0.001(2)
C23 0.023(2) 0.040(3) 0.023(2) -0.0024(19) -0.0042(17) 0.0056(18)
C27 0.031(2) 0.044(3) 0.039(3) -0.008(2) -0.013(2) 0.002(2)
C34 0.034(2) 0.035(2) 0.025(2) -0.0106(19) 0.0044(19) 0.0031(19)
C29 0.032(2) 0.045(3) 0.038(3) 0.006(2) 0.004(2) -0.004(2)
C52 0.039(3) 0.024(2) 0.033(3) -0.0020(18) 0.004(2) 0.0053(19)
C21 0.035(3) 0.036(3) 0.039(3) 0.009(2) -0.009(2) 0.005(2)
C54 0.046(3) 0.044(3) 0.038(3) 0.000(2) 0.010(2) 0.003(2)
C53 0.039(3) 0.041(3) 0.042(3) 0.003(2) 0.003(2) 0.002(2)
C55 0.044(4) 0.031(4) 0.074(6) 0.000 -0.008(4) 0.000
C56 0.061(4) 0.063(4) 0.046(4) 0.006(3) -0.006(3) 0.005(3)

loop_
_atom_type_symbol
_atom_type_description
_atom_type_scat_dispersion_real
_atom_type_scat_dispersion_imag
_atom_type_scat_source
C C 0.0181 0.0091 'International Tables Vol C Tables 4.2.6.8 and 6.1.1.4'
H H 0.0000 0.0000 'International Tables Vol C Tables 4.2.6.8 and 6.1.1.4'
Au Au -4.4197 7.2980 'International Tables Vol C Tables 4.2.6.8 and 6.1.1.4'
O O 0.0492 0.0322 'International Tables Vol C Tables 4.2.6.8 and 6.1.1.4'
P P 0.2955 0.4335 'International Tables Vol C Tables 4.2.6.8 and 6.1.1.4'
S S 0.3331 0.5567 'International Tables Vol C Tables 4.2.6.8 and 6.1.1.4'

loop_
_geom_angle_atom_site_label_1
_geom_angle_atom_site_label_2
_geom_angle_atom_site_label_3
_geom_angle
_geom_angle_site_symmetry_1
_geom_angle_site_symmetry_3
_geom_angle_publ_flag
P2 Au1 Au2 82.20(3) . . ?
C13 Au1 Au2 99.80(12) . . ?
C13 Au1 P2 177.27(12) . . ?
P1 Au2 Au1 86.46(3) . . ?
C1 Au2 Au1 92.17(11) . . ?
C1 Au2 P1 176.56(12) . . ?
C7 S2 C6 102.7(2) . . ?
C12 S1 C5 101.6(2) . . ?
C49 P1 Au2 114.43(14) . . ?
C25 P1 Au2 119.60(15) . . ?
C25 P1 C49 104.0(2) . . ?
C31 P1 Au2 107.85(14) . . ?
C31 P1 C49 105.82(19) . . ?
C31 P1 C25 104.0(2) . . ?
C19 S4 C18 101.5(2) . . ?
C51 P2 Au1 116.14(14) . . ?
C43 P2 Au1 113.94(13) . . ?
C43 P2 C51 103.48(19) . . ?
C43 P2 C37 106.01(18) . . ?
C37 P2 Au1 111.64(14) . . ?
C37 P2 C51 104.6(2) . . ?
C24 S3 C17 100.8(2) . . ?
P2 C51 H51A 108.2 . . ?
P2 C51 H51B 108.2 . . ?
H51A C51 H51B 107.3 . . ?
C50 C51 P2 116.4(3) . . ?
C50 C51 H51A 108.2 . . ?
C50 C51 H51B 108.2 . . ?
C2 C1 Au2 122.7(3) . . ?
C6 C1 Au2 121.3(3) . . ?
C6 C1 C2 116.0(4) . . ?
C18 C13 Au1 122.3(3) . . ?
C18 C13 C14 116.6(4) . . ?
C14 C13 Au1 121.1(3) . . ?
C43 C48 H48 120.2 . . ?
C47 C48 H48 120.2 . . ?
C47 C48 C43 119.6(4) . . ?
C1 C2 H2 118.8 . . ?
C3 C2 C1 122.4(4) . . ?
C3 C2 H2 118.8 . . ?
C1 C6 S2 117.4(3) . . ?
C5 C6 S2 120.5(3) . . ?
C5 C6 C1 122.0(4) . . ?
C48 C43 P2 122.7(3) . . ?
C48 C43 C44 119.1(4) . . ?
C44 C43 P2 118.1(3) . . ?
C2 C3 H3 119.9 . . ?
C4 C3 C2 120.2(4) . . ?
C4 C3 H3 119.9 . . ?
C6 C5 S1 121.6(3) . . ?
C4 C5 S1 118.3(3) . . ?
C4 C5 C6 120.0(4) . . ?
C43 C44 H44 119.7 . . ?
C45 C44 C43 120.5(4) . . ?
C45 C44 H44 119.7 . . ?
C51 C50 H50A 108.1 . . ?
C51 C50 H50B 108.1 . . ?
C51 C50 C49 117.0(4) . . ?
H50A C50 H50B 107.3 . . ?
C49 C50 H50A 108.1 . . ?
C49 C50 H50B 108.1 . . ?
C48 C47 H47 119.7 . . ?
C46 C47 C48 120.6(4) . . ?
C46 C47 H47 119.7 . . ?
C18 C17 S3 121.6(3) . . ?
C16 C17 S3 118.3(3) . . ?
C16 C17 C18 120.1(4) . . ?
C12 C7 S2 121.1(3) . . ?
C12 C7 C8 120.4(4) . . ?
C8 C7 S2 118.5(3) . . ?
C13 C18 S4 118.9(3) . . ?
C17 C18 S4 119.6(3) . . ?
C17 C18 C13 121.4(4) . . ?
C13 C14 H14 118.9 . . ?
C15 C14 C13 122.2(4) . . ?
C15 C14 H14 118.9 . . ?
C37 C38 H38 120.0 . . ?
C39 C38 H38 120.0 . . ?
C39 C38 C37 120.0(4) . . ?
C7 C12 S1 121.7(3) . . ?
C7 C12 C11 119.3(4) . . ?
C11 C12 S1 119.1(3) . . ?
P1 C49 H49A 108.6 . . ?
P1 C49 H49B 108.6 . . ?
C50 C49 P1 114.6(3) . . ?
C50 C49 H49A 108.6 . . ?
C50 C49 H49B 108.6 . . ?
H49A C49 H49B 107.6 . . ?
C47 C46 H46 120.0 . . ?
C47 C46 C45 119.9(4) . . ?
C45 C46 H46 120.0 . . ?
C38 C37 P2 119.3(3) . . ?
C38 C37 C42 119.2(4) . . ?
C42 C37 P2 121.5(3) . . ?
C26 C25 P1 119.5(4) . . ?
C30 C25 P1 121.4(3) . . ?
C30 C25 C26 119.1(4) . . ?
C7 C8 H8 120.3 . . ?
C9 C8 C7 119.5(4) . . ?
C9 C8 H8 120.3 . . ?
C14 C15 H15 120.2 . . ?
C14 C15 C16 119.7(4) . . ?
C16 C15 H15 120.2 . . ?
C3 C4 C5 119.3(4) . . ?
C3 C4 H4 120.4 . . ?
C5 C4 H4 120.4 . . ?
C42 C41 H41 120.0 . . ?
C40 C41 H41 120.0 . . ?
C40 C41 C42 120.0(4) . . ?
C44 C45 C46 120.2(4) . . ?
C44 C45 H45 119.9 . . ?
C46 C45 H45 119.9 . . ?
C31 C32 H32 120.1 . . ?
C33 C32 H32 120.1 . . ?
C33 C32 C31 119.9(4) . . ?
C24 C19 S4 121.6(3) . . ?
C20 C19 S4 119.1(3) . . ?
C20 C19 C24 119.3(4) . . ?
C37 C42 H42 119.8 . . ?
C41 C42 C37 120.3(4) . . ?
C41 C42 H42 119.8 . . ?
C38 C39 H39 119.7 . . ?
C40 C39 C38 120.6(4) . . ?
C40 C39 H39 119.7 . . ?
C17 C16 C15 119.8(4) . . ?
C17 C16 H16 120.1 . . ?
C15 C16 H16 120.1 . . ?
C41 C40 H40 120.0 . . ?
C39 C40 C41 119.9(4) . . ?
C39 C40 H40 120.0 . . ?
C19 C24 S3 120.1(3) . . ?
C19 C24 C23 120.5(4) . . ?
C23 C24 S3 119.4(3) . . ?
C8 C9 H9 119.8 . . ?
C10 C9 C8 120.3(4) . . ?
C10 C9 H9 119.8 . . ?
C32 C31 P1 117.1(3) . . ?
C36 C31 P1 123.1(3) . . ?
C36 C31 C32 119.8(4) . . ?
C12 C11 H11 120.0 . . ?
C10 C11 C12 119.9(4) . . ?
C10 C11 H11 120.0 . . ?
C31 C36 H36 120.0 . . ?
C31 C36 C35 119.9(4) . . ?
C35 C36 H36 120.0 . . ?
C9 C10 H10 119.7 . . ?
C11 C10 C9 120.6(4) . . ?
C11 C10 H10 119.7 . . ?
C25 C26 H26 119.9 . . ?
C27 C26 C25 120.3(5) . . ?
C27 C26 H26 119.9 . . ?
C19 C20 H20 120.1 . . ?
C19 C20 C21 119.8(4) . . ?
C21 C20 H20 120.1 . . ?
C25 C30 H30 119.8 . . ?
C25 C30 C29 120.4(5) . . ?
C29 C30 H30 119.8 . . ?
C36 C35 H35 119.8 . . ?
C34 C35 C36 120.3(4) . . ?
C34 C35 H35 119.8 . . ?
C23 C22 H22 119.8 . . ?
C23 C22 C21 120.4(5) . . ?
C21 C22 H22 119.8 . . ?
C27 C28 H28 120.4 . . ?
C29 C28 H28 120.4 . . ?
C29 C28 C27 119.2(5) . . ?
C32 C33 H33 120.0 . . ?
C32 C33 C34 120.0(4) . . ?
C34 C33 H33 120.0 . . ?
C24 C23 H23 120.3 . . ?
C22 C23 C24 119.5(4) . . ?
C22 C23 H23 120.3 . . ?
C26 C27 C28 120.4(5) . . ?
C26 C27 H27 119.8 . . ?
C28 C27 H27 119.8 . . ?
C35 C34 C33 120.0(4) . . ?
C35 C34 H34 120.0 . . ?
C33 C34 H34 120.0 . . ?
C30 C29 H29 119.7 . . ?
C28 C29 C30 120.6(5) . . ?
C28 C29 H29 119.7 . . ?
O1 C52 C54 121.9(5) . . ?
O1 C52 C53 121.4(5) . . ?
C53 C52 C54 116.8(5) . . ?
C20 C21 H21 119.7 . . ?
C22 C21 C20 120.6(5) . . ?
C22 C21 H21 119.7 . . ?
C52 C54 H54A 109.5 . . ?
C52 C54 H54B 109.5 . . ?
C52 C54 H54C 109.5 . . ?
H54A C54 H54B 109.5 . . ?
H54A C54 H54C 109.5 . . ?
H54B C54 H54C 109.5 . . ?
C52 C53 H53A 109.5 . . ?
C52 C53 H53B 109.5 . . ?
C52 C53 H53C 109.5 . . ?
H53A C53 H53B 109.5 . . ?
H53A C53 H53C 109.5 . . ?
H53B C53 H53C 109.5 . . ?
O2 C55 C56 120.4(4) . 3_656 ?
O2 C55 C56 120.4(4) . . ?
C56 C55 C56 119.2(8) . 3_656 ?
C55 C56 H56A 109.5 . . ?
C55 C56 H56B 109.5 . . ?
C55 C56 H56C 109.5 . . ?
H56A C56 H56B 109.5 . . ?
H56A C56 H56C 109.5 . . ?
H56B C56 H56C 109.5 . . ?

loop_
_geom_bond_atom_site_label_1
_geom_bond_atom_site_label_2
_geom_bond_distance
_geom_bond_site_symmetry_2
_geom_bond_publ_flag
Au1 Au2 3.0735(2) . ?
Au1 P2 2.2982(10) . ?
Au1 C13 2.063(4) . ?
Au2 P1 2.3008(10) . ?
Au2 C1 2.054(4) . ?
S2 C6 1.783(4) . ?
S2 C7 1.766(4) . ?
S1 C5 1.773(4) . ?
S1 C12 1.766(5) . ?
P1 C49 1.831(4) . ?
P1 C25 1.827(5) . ?
P1 C31 1.820(4) . ?
S4 C18 1.791(4) . ?
S4 C19 1.766(4) . ?
P2 C51 1.833(4) . ?
P2 C43 1.813(4) . ?
P2 C37 1.827(4) . ?
S3 C17 1.779(4) . ?
S3 C24 1.773(5) . ?
O1 C52 1.215(6) . ?
C51 H51A 0.9700 . ?
C51 H51B 0.9700 . ?
C51 C50 1.536(6) . ?
C1 C2 1.409(6) . ?
C1 C6 1.403(6) . ?
C13 C18 1.399(6) . ?
C13 C14 1.402(6) . ?
C48 H48 0.9300 . ?
C48 C43 1.399(6) . ?
C48 C47 1.394(6) . ?
C2 H2 0.9300 . ?
C2 C3 1.387(6) . ?
C6 C5 1.400(6) . ?
C43 C44 1.401(6) . ?
C3 H3 0.9300 . ?
C3 C4 1.385(6) . ?
C5 C4 1.390(6) . ?
C44 H44 0.9300 . ?
C44 C45 1.379(6) . ?
C50 H50A 0.9700 . ?
C50 H50B 0.9700 . ?
C50 C49 1.545(6) . ?
C47 H47 0.9300 . ?
C47 C46 1.379(7) . ?
C17 C18 1.392(6) . ?
C17 C16 1.380(6) . ?
C7 C12 1.395(6) . ?
C7 C8 1.397(7) . ?
C14 H14 0.9300 . ?
C14 C15 1.382(6) . ?
C38 H38 0.9300 . ?
C38 C37 1.392(6) . ?
C38 C39 1.387(7) . ?
C12 C11 1.411(6) . ?
C49 H49A 0.9700 . ?
C49 H49B 0.9700 . ?
C46 H46 0.9300 . ?
C46 C45 1.389(7) . ?
C37 C42 1.397(6) . ?
C25 C26 1.401(6) . ?
C25 C30 1.386(7) . ?
C8 H8 0.9300 . ?
C8 C9 1.392(6) . ?
C15 H15 0.9300 . ?
C15 C16 1.383(6) . ?
C4 H4 0.9300 . ?
C41 H41 0.9300 . ?
C41 C42 1.389(6) . ?
C41 C40 1.383(7) . ?
C45 H45 0.9300 . ?
C32 H32 0.9300 . ?
C32 C31 1.396(6) . ?
C32 C33 1.390(6) . ?
C19 C24 1.395(6) . ?
C19 C20 1.390(7) . ?
C42 H42 0.9300 . ?
C39 H39 0.9300 . ?
C39 C40 1.382(7) . ?
C16 H16 0.9300 . ?
C40 H40 0.9300 . ?
C24 C23 1.399(6) . ?
C9 H9 0.9300 . ?
C9 C10 1.388(7) . ?
C31 C36 1.389(6) . ?
C11 H11 0.9300 . ?
C11 C10 1.379(7) . ?
C36 H36 0.9300 . ?
C36 C35 1.392(6) . ?
C10 H10 0.9300 . ?
C26 H26 0.9300 . ?
C26 C27 1.386(7) . ?
C20 H20 0.9300 . ?
C20 C21 1.392(7) . ?
C30 H30 0.9300 . ?
C30 C29 1.396(7) . ?
C35 H35 0.9300 . ?
C35 C34 1.379(7) . ?
C22 H22 0.9300 . ?
C22 C23 1.378(7) . ?
C22 C21 1.380(8) . ?
C28 H28 0.9300 . ?
C28 C27 1.398(8) . ?
C28 C29 1.381(8) . ?
O2 C55 1.197(10) . ?
C33 H33 0.9300 . ?
C33 C34 1.393(7) . ?
C23 H23 0.9300 . ?
C27 H27 0.9300 . ?
C34 H34 0.9300 . ?
C29 H29 0.9300 . ?
C52 C54 1.497(7) . ?
C52 C53 1.497(7) . ?
C21 H21 0.9300 . ?
C54 H54A 0.9600 . ?
C54 H54B 0.9600 . ?
C54 H54C 0.9600 . ?
C53 H53A 0.9600 . ?
C53 H53B 0.9600 . ?
C53 H53C 0.9600 . ?
C55 C56 1.473(8) . ?
C55 C56 1.473(8) 3_656 ?
C56 H56A 0.9600 . ?
C56 H56B 0.9600 . ?
C56 H56C 0.9600 . ?

loop_
_geom_torsion_atom_site_label_1
_geom_torsion_atom_site_label_2
_geom_torsion_atom_site_label_3
_geom_torsion_atom_site_label_4
_geom_torsion
_geom_torsion_site_symmetry_1
_geom_torsion_site_symmetry_2
_geom_torsion_site_symmetry_3
_geom_torsion_site_symmetry_4
_geom_torsion_publ_flag
Au1 P2 C51 C50 -52.5(4) . . . . ?
Au1 P2 C43 C48 -159.2(3) . . . . ?
Au1 P2 C43 C44 20.5(4) . . . . ?
Au1 P2 C37 C38 4.0(4) . . . . ?
Au1 P2 C37 C42 -175.2(3) . . . . ?
Au1 C13 C18 S4 1.9(5) . . . . ?
Au1 C13 C18 C17 -180.0(3) . . . . ?
Au1 C13 C14 C15 178.0(3) . . . . ?
Au2 P1 C49 C50 -67.8(3) . . . . ?
Au2 P1 C25 C26 39.9(4) . . . . ?
Au2 P1 C25 C30 -140.5(3) . . . . ?
Au2 P1 C31 C32 45.7(4) . . . . ?
Au2 P1 C31 C36 -132.2(4) . . . . ?
Au2 C1 C2 C3 178.4(3) . . . . ?
Au2 C1 C6 S2 2.3(5) . . . . ?
Au2 C1 C6 C5 -180.0(3) . . . . ?
S2 C6 C5 S1 2.1(5) . . . . ?
S2 C6 C5 C4 179.5(3) . . . . ?
S2 C7 C12 S1 -1.3(5) . . . . ?
S2 C7 C12 C11 -179.2(3) . . . . ?
S2 C7 C8 C9 177.1(3) . . . . ?
S1 C5 C4 C3 174.5(3) . . . . ?
S1 C12 C11 C10 -175.8(4) . . . . ?
P1 C25 C26 C27 178.3(4) . . . . ?
P1 C25 C30 C29 179.7(4) . . . . ?
P1 C31 C36 C35 177.6(4) . . . . ?
S4 C19 C24 S3 -1.9(5) . . . . ?
S4 C19 C24 C23 179.5(3) . . . . ?
S4 C19 C20 C21 179.0(4) . . . . ?
P2 C51 C50 C49 58.6(5) . . . . ?
P2 C43 C44 C45 179.8(4) . . . . ?
P2 C37 C42 C41 178.3(3) . . . . ?
S3 C17 C18 S4 0.7(5) . . . . ?
S3 C17 C18 C13 -177.5(3) . . . . ?
S3 C17 C16 C15 177.4(3) . . . . ?
S3 C24 C23 C22 -176.7(4) . . . . ?
C51 P2 C43 C48 -32.2(4) . . . . ?
C51 P2 C43 C44 147.5(3) . . . . ?
C51 P2 C37 C38 -122.4(3) . . . . ?
C51 P2 C37 C42 58.4(4) . . . . ?
C51 C50 C49 P1 55.4(5) . . . . ?
C1 C2 C3 C4 1.3(7) . . . . ?
C1 C6 C5 S1 -175.5(3) . . . . ?
C1 C6 C5 C4 1.9(6) . . . . ?
C13 C14 C15 C16 1.7(7) . . . . ?
C48 C43 C44 C45 -0.5(6) . . . . ?
C48 C47 C46 C45 -0.4(7) . . . . ?
C2 C1 C6 S2 -176.9(3) . . . . ?
C2 C1 C6 C5 0.8(6) . . . . ?
C2 C3 C4 C5 1.5(7) . . . . ?
C6 S2 C7 C12 -40.3(4) . . . . ?
C6 S2 C7 C8 140.7(3) . . . . ?
C6 C1 C2 C3 -2.3(6) . . . . ?
C6 C5 C4 C3 -3.0(6) . . . . ?
C43 P2 C51 C50 -178.1(3) . . . . ?
C43 P2 C37 C38 128.6(3) . . . . ?
C43 P2 C37 C42 -50.6(4) . . . . ?
C43 C48 C47 C46 0.1(6) . . . . ?
C43 C44 C45 C46 0.2(7) . . . . ?
C5 S1 C12 C7 42.5(4) . . . . ?
C5 S1 C12 C11 -139.5(4) . . . . ?
C47 C48 C43 P2 -180.0(3) . . . . ?
C47 C48 C43 C44 0.3(6) . . . . ?
C47 C46 C45 C44 0.3(7) . . . . ?
C17 S3 C24 C19 45.0(4) . . . . ?
C17 S3 C24 C23 -136.4(4) . . . . ?
C7 S2 C6 C1 -142.6(3) . . . . ?
C7 S2 C6 C5 39.7(4) . . . . ?
C7 C12 C11 C10 2.3(7) . . . . ?
C7 C8 C9 C10 2.2(7) . . . . ?
C18 S4 C19 C24 -42.5(4) . . . . ?
C18 S4 C19 C20 137.7(4) . . . . ?
C18 C13 C14 C15 -1.7(6) . . . . ?
C18 C17 C16 C15 -2.4(6) . . . . ?
C14 C13 C18 S4 -178.4(3) . . . . ?
C14 C13 C18 C17 -0.3(6) . . . . ?
C14 C15 C16 C17 0.5(7) . . . . ?
C38 C37 C42 C41 -0.9(6) . . . . ?
C38 C39 C40 C41 -0.7(7) . . . . ?
C12 S1 C5 C6 -42.8(4) . . . . ?
C12 S1 C5 C4 139.8(3) . . . . ?
C12 C7 C8 C9 -2.0(6) . . . . ?
C12 C11 C10 C9 -2.0(7) . . . . ?
C49 P1 C25 C26 -89.3(4) . . . . ?
C49 P1 C25 C30 90.3(4) . . . . ?
C49 P1 C31 C32 168.6(3) . . . . ?
C49 P1 C31 C36 -9.3(4) . . . . ?
C37 P2 C51 C50 71.1(3) . . . . ?
C37 P2 C43 C48 77.6(4) . . . . ?
C37 P2 C43 C44 -102.7(3) . . . . ?
C37 C38 C39 C40 -0.1(7) . . . . ?
C25 P1 C49 C50 64.4(3) . . . . ?
C25 P1 C31 C32 -82.2(4) . . . . ?
C25 P1 C31 C36 99.9(4) . . . . ?
C25 C26 C27 C28 2.8(8) . . . . ?
C25 C30 C29 C28 1.4(8) . . . . ?
C8 C7 C12 S1 177.7(3) . . . . ?
C8 C7 C12 C11 -0.3(6) . . . . ?
C8 C9 C10 C11 -0.2(7) . . . . ?
C32 C31 C36 C35 -0.2(7) . . . . ?
C32 C33 C34 C35 0.0(7) . . . . ?
C19 S4 C18 C13 -139.0(3) . . . . ?
C19 S4 C18 C17 42.8(4) . . . . ?
C19 C24 C23 C22 1.9(7) . . . . ?
C19 C20 C21 C22 1.2(7) . . . . ?
C42 C41 C40 C39 0.6(7) . . . . ?
C39 C38 C37 P2 -178.4(3) . . . . ?
C39 C38 C37 C42 0.9(6) . . . . ?
C16 C17 C18 S4 -179.6(3) . . . . ?
C16 C17 C18 C13 2.3(6) . . . . ?
C40 C41 C42 C37 0.2(7) . . . . ?
C24 S3 C17 C18 -44.5(4) . . . . ?
C24 S3 C17 C16 135.8(4) . . . . ?
C24 C19 C20 C21 -0.9(7) . . . . ?
C31 P1 C49 C50 173.6(3) . . . . ?
C31 P1 C25 C26 160.2(4) . . . . ?
C31 P1 C25 C30 -20.2(4) . . . . ?
C31 C32 C33 C34 -1.4(7) . . . . ?
C31 C36 C35 C34 -1.1(7) . . . . ?
C36 C35 C34 C33 1.2(7) . . . . ?
C26 C25 C30 C29 -0.7(7) . . . . ?
C20 C19 C24 S3 177.9(3) . . . . ?
C20 C19 C24 C23 -0.6(6) . . . . ?
C30 C25 C26 C27 -1.3(7) . . . . ?
C33 C32 C31 P1 -176.5(4) . . . . ?
C33 C32 C31 C36 1.4(7) . . . . ?
C23 C22 C21 C20 0.1(8) . . . . ?
C27 C28 C29 C30 0.1(8) . . . . ?
C29 C28 C27 C26 -2.2(8) . . . . ?
C21 C22 C23 C24 -1.6(7) . . . . ?
